data_2207462
loop_
_publ_author_name
'Lutz, Martin'
'Spek, Anthony L.'
'Kreiter, Robert'
'Klein Gebbink, Robertus J. M.'
'Koten, Gerard van'

_publ_section_title <i>trans</i>-Dichlorobis(tris{4-[(dimethylamino)methyl]phenyl}phosphine)platinum(II)
_journal_coeditor_code BT6791
_journal_issue 12
_journal_name_full 'Acta Crystallographica Section E'
_journal_page_first m2728
_journal_page_last m2729
_journal_paper_doi 10.1107/S1600536805038882
_journal_volume 61
_journal_year 2005
_chemical_formula_iupac '[Pt Cl2 (C27 H36 N3 P1)2]'
_chemical_formula_moiety 'C54 H72 Cl2 N6 P2 Pt'
_chemical_formula_sum 'C54 H72 Cl2 N6 P2 Pt'
_chemical_formula_weight 1133.11
_chemical_name_systematic
;
trans-Dichlorobis(tris{4-[(dimethylamino)methyl]phenyl}phosphine)platinum(II)
;
_space_group_IT_number 14
_symmetry_cell_setting monoclinic
_symmetry_space_group_name_Hall '-P 2ybc'
_symmetry_space_group_name_H-M 'P 1 21/c 1'
_atom_sites_solution_hydrogens geom
_atom_sites_solution_primary direct
_atom_sites_solution_secondary difmap
_audit_creation_method SHELXL-97
_cell_angle_alpha 90.00
_cell_angle_beta 94.9554(4)
_cell_angle_gamma 90.00
_cell_formula_units_Z 2
_cell_length_a 13.11220(10)
_cell_length_b 17.62000(10)
_cell_length_c 11.61800(10)
_cell_measurement_reflns_used 43969
_cell_measurement_temperature 150(2)
_cell_measurement_theta_max 27.48
_cell_measurement_theta_min 1.02
_cell_volume 2674.15(3)
_computing_cell_refinement 'HKL2000 (Otwinowski & Minor, 1997)'
_computing_data_collection 'COLLECT (Nonius, 1999)'
_computing_data_reduction
;
HKL2000, DENZOX (Farrugia, 2004) and SADABS (Sheldrick, 2002)
;
_computing_molecular_graphics 'PLATON (Spek, 2003)'
_computing_publication_material 'manually editing SHELXL97 output'
_computing_structure_refinement 'SHELXL97 (Sheldrick, 1997)'
_computing_structure_solution 'SHELXS97 (Sheldrick, 1997)'
_diffrn_ambient_temperature 150(2)
_diffrn_measured_fraction_theta_full 0.999
_diffrn_measured_fraction_theta_max 0.999
_diffrn_measurement_device_type 'Nonius KappaCCD'
_diffrn_measurement_method '\f and \w'
_diffrn_radiation_monochromator graphite
_diffrn_radiation_source 'rotating anode'
_diffrn_radiation_type MoK\a
_diffrn_radiation_wavelength 0.71073
_diffrn_reflns_av_R_equivalents 0.0381
_diffrn_reflns_av_sigmaI/netI 0.0217
_diffrn_reflns_limit_h_max 17
_diffrn_reflns_limit_h_min -17
_diffrn_reflns_limit_k_max 22
_diffrn_reflns_limit_k_min -22
_diffrn_reflns_limit_l_max 15
_diffrn_reflns_limit_l_min -15
_diffrn_reflns_number 57383
_diffrn_reflns_theta_full 27.50
_diffrn_reflns_theta_max 27.50
_diffrn_reflns_theta_min 1.94
_exptl_absorpt_coefficient_mu 2.824
_exptl_absorpt_correction_T_max 0.78
_exptl_absorpt_correction_T_min 0.62
_exptl_absorpt_correction_type multi-scan
_exptl_absorpt_process_details '(SADABS; Sheldrick, 2002)'
_exptl_crystal_colour yellowish
_exptl_crystal_density_diffrn 1.407
_exptl_crystal_density_method 'not measured'
_exptl_crystal_description block
_exptl_crystal_F_000 1160
_exptl_crystal_size_max 0.27
_exptl_crystal_size_mid 0.09
_exptl_crystal_size_min 0.09
_refine_diff_density_max 0.843
_refine_diff_density_min -0.496
_refine_ls_extinction_method none
_refine_ls_goodness_of_fit_ref 1.037
_refine_ls_hydrogen_treatment constr
_refine_ls_matrix_type full
_refine_ls_number_parameters 301
_refine_ls_number_reflns 6131
_refine_ls_number_restraints 0
_refine_ls_restrained_S_all 1.037
_refine_ls_R_factor_all 0.0292
_refine_ls_R_factor_gt 0.0203
_refine_ls_shift/su_max 0.001
_refine_ls_shift/su_mean 0.000
_refine_ls_structure_factor_coef Fsqd
_refine_ls_weighting_details 'calc w=1/[\s^2^(Fo^2^)+(0.0197P)^2^+2.3473P] where P=(Fo^2^+2Fc^2^)/3'
_refine_ls_weighting_scheme calc
_refine_ls_wR_factor_gt 0.0469
_refine_ls_wR_factor_ref 0.0500
_reflns_number_gt 5028
_reflns_number_total 6131
_reflns_threshold_expression I>2\s(I)
_cod_data_source_file bt6791.cif
_cod_data_source_block I
_cod_original_cell_volume 2674.16(3)
_cod_original_sg_symbol_H-M 'P 21/c'
_cod_database_code 2207462
_cod_database_fobs_code 2207462

loop_
_symmetry_equiv_pos_as_xyz
'x, y, z'
'-x, y+1/2, -z+1/2'
'-x, -y, -z'
'x, -y-1/2, z-1/2'

loop_
_atom_site_label
_atom_site_fract_x
_atom_site_fract_y
_atom_site_fract_z
_atom_site_U_iso_or_equiv
_atom_site_adp_type
_atom_site_calc_flag
_atom_site_refinement_flags
_atom_site_occupancy
_atom_site_type_symbol
Pt1 0.5000 0.5000 0.5000 0.01778(4) Uani d S 1 Pt
Cl1 0.67425(4) 0.51413(3) 0.53872(5) 0.02918(13) Uani d . 1 Cl
P1 0.50904(4) 0.51907(3) 0.30349(5) 0.01878(11) Uani d . 1 P
N1 0.20169(17) 0.23248(12) 0.0739(2) 0.0389(5) Uani d . 1 N
N2 0.21225(15) 0.77656(11) 0.01699(18) 0.0321(5) Uani d . 1 N
N3 1.02199(15) 0.52548(13) 0.23664(18) 0.0321(5) Uani d . 1 N
C11 0.43711(16) 0.44688(12) 0.21934(18) 0.0205(4) Uani d . 1 C
C12 0.37972(17) 0.46236(13) 0.11618(19) 0.0236(5) Uani d . 1 C
H12 0.3735 0.5131 0.0889 0.028 Uiso calc R 1 H
C13 0.33130(17) 0.40397(13) 0.05250(19) 0.0264(5) Uani d . 1 C
H13 0.2917 0.4156 -0.0177 0.032 Uiso calc R 1 H
C14 0.33928(17) 0.32905(13) 0.0888(2) 0.0270(5) Uani d . 1 C
C15 0.39626(19) 0.31364(13) 0.1932(2) 0.0317(5) Uani d . 1 C
H15 0.4028 0.2628 0.2202 0.038 Uiso calc R 1 H
C16 0.44340(18) 0.37193(13) 0.2578(2) 0.0291(5) Uani d . 1 C
H16 0.4807 0.3606 0.3295 0.035 Uiso calc R 1 H
C17 0.2852(2) 0.26743(14) 0.0170(2) 0.0362(6) Uani d . 1 C
H17A 0.2573 0.2892 -0.0577 0.043 Uiso calc R 1 H
H17B 0.3354 0.2278 0.0006 0.043 Uiso calc R 1 H
C18 0.1293(2) 0.28785(18) 0.1088(3) 0.0569(9) Uani d . 1 C
H18A 0.1019 0.3169 0.0411 0.085 Uiso calc R 1 H
H18B 0.1638 0.3224 0.1657 0.085 Uiso calc R 1 H
H18C 0.0732 0.2619 0.1430 0.085 Uiso calc R 1 H
C19 0.1498(2) 0.17720(16) -0.0053(3) 0.0503(8) Uani d . 1 C
H19A 0.0945 0.1527 0.0325 0.075 Uiso calc R 1 H
H19B 0.1991 0.1387 -0.0259 0.075 Uiso calc R 1 H
H19C 0.1213 0.2032 -0.0753 0.075 Uiso calc R 1 H
C21 0.45621(16) 0.61024(12) 0.25173(18) 0.0199(4) Uani d . 1 C
C22 0.46979(17) 0.63671(12) 0.14063(19) 0.0233(5) Uani d . 1 C
H22 0.5155 0.6112 0.0947 0.028 Uiso calc R 1 H
C23 0.41679(17) 0.70013(12) 0.09704(19) 0.0245(5) Uani d . 1 C
H23 0.4265 0.7176 0.0214 0.029 Uiso calc R 1 H
C24 0.34945(17) 0.73839(12) 0.16345(19) 0.0238(5) Uani d . 1 C
C25 0.34154(18) 0.71457(12) 0.27606(19) 0.0263(5) Uani d . 1 C
H25 0.3000 0.7424 0.3242 0.032 Uiso calc R 1 H
C26 0.39363(17) 0.65051(13) 0.31955(19) 0.0252(5) Uani d . 1 C
H26 0.3861 0.6344 0.3964 0.030 Uiso calc R 1 H
C27 0.28317(18) 0.80230(12) 0.1129(2) 0.0273(5) Uani d . 1 C
H27A 0.2438 0.8241 0.1739 0.033 Uiso calc R 1 H
H27B 0.3274 0.8428 0.0854 0.033 Uiso calc R 1 H
C28 0.1540(2) 0.84024(16) -0.0341(2) 0.0413(6) Uani d . 1 C
H28A 0.1101 0.8227 -0.1014 0.062 Uiso calc R 1 H
H28B 0.2011 0.8791 -0.0584 0.062 Uiso calc R 1 H
H28C 0.1114 0.8619 0.0230 0.062 Uiso calc R 1 H
C29 0.1430(2) 0.71944(16) 0.0549(3) 0.0542(8) Uani d . 1 C
H29A 0.1038 0.7407 0.1154 0.081 Uiso calc R 1 H
H29B 0.1825 0.6756 0.0858 0.081 Uiso calc R 1 H
H29C 0.0960 0.7033 -0.0106 0.081 Uiso calc R 1 H
C31 0.63528(16) 0.51560(12) 0.24951(18) 0.0210(4) Uani d . 1 C
C32 0.70435(17) 0.57466(13) 0.27647(19) 0.0240(5) Uani d . 1 C
H32 0.6835 0.6176 0.3179 0.029 Uiso calc R 1 H
C33 0.80304(17) 0.57073(13) 0.24299(19) 0.0262(5) Uani d . 1 C
H33 0.8491 0.6115 0.2610 0.031 Uiso calc R 1 H
C34 0.83605(17) 0.50777(13) 0.18317(19) 0.0258(5) Uani d . 1 C
C35 0.76676(18) 0.45011(13) 0.1554(2) 0.0276(5) Uani d . 1 C
H35 0.7876 0.4073 0.1137 0.033 Uiso calc R 1 H
C36 0.66731(17) 0.45368(13) 0.18719(19) 0.0251(5) Uani d . 1 C
H36 0.6207 0.4137 0.1664 0.030 Uiso calc R 1 H
C37 0.94398(18) 0.50366(14) 0.1470(2) 0.0303(5) Uani d . 1 C
H37A 0.9576 0.4511 0.1226 0.036 Uiso calc R 1 H
H37B 0.9491 0.5371 0.0793 0.036 Uiso calc R 1 H
C38 1.1225(2) 0.52303(17) 0.1910(3) 0.0423(7) Uani d . 1 C
H38A 1.1749 0.5401 0.2506 0.063 Uiso calc R 1 H
H38B 1.1224 0.5564 0.1235 0.063 Uiso calc R 1 H
H38C 1.1375 0.4709 0.1683 0.063 Uiso calc R 1 H
C39 1.0225(2) 0.47619(19) 0.3361(2) 0.0462(7) Uani d . 1 C
H39A 1.0342 0.4237 0.3125 0.069 Uiso calc R 1 H
H39B 0.9564 0.4797 0.3692 0.069 Uiso calc R 1 H
H39C 1.0773 0.4918 0.3940 0.069 Uiso calc R 1 H

loop_
_atom_site_aniso_label
_atom_site_aniso_U_11
_atom_site_aniso_U_22
_atom_site_aniso_U_33
_atom_site_aniso_U_12
_atom_site_aniso_U_13
_atom_site_aniso_U_23
Pt1 0.01637(6) 0.02192(6) 0.01461(6) 0.00011(5) -0.00116(4) 0.00174(4)
Cl1 0.0166(2) 0.0482(4) 0.0221(3) -0.0029(2) -0.0021(2) 0.0053(2)
P1 0.0175(3) 0.0239(3) 0.0146(3) 0.0008(2) -0.0008(2) 0.0012(2)
N1 0.0358(12) 0.0298(11) 0.0488(14) -0.0043(9) -0.0097(10) -0.0056(10)
N2 0.0300(11) 0.0310(11) 0.0342(12) 0.0075(9) -0.0027(9) 0.0008(9)
N3 0.0224(10) 0.0424(11) 0.0319(11) 0.0022(9) 0.0042(9) 0.0026(9)
C11 0.0174(10) 0.0244(10) 0.0194(11) 0.0003(8) 0.0003(8) -0.0013(8)
C12 0.0248(11) 0.0250(12) 0.0209(11) 0.0017(9) 0.0009(9) 0.0021(9)
C13 0.0263(12) 0.0333(12) 0.0185(11) -0.0012(10) -0.0039(9) 0.0002(9)
C14 0.0241(12) 0.0303(12) 0.0264(12) -0.0006(10) 0.0016(9) -0.0052(9)
C15 0.0371(14) 0.0224(11) 0.0342(14) -0.0008(10) -0.0045(11) 0.0009(10)
C16 0.0306(13) 0.0303(12) 0.0244(12) 0.0025(10) -0.0097(10) 0.0022(9)
C17 0.0437(15) 0.0308(13) 0.0327(14) -0.0046(11) -0.0052(12) -0.0069(11)
C18 0.0369(16) 0.0494(18) 0.084(3) -0.0069(14) 0.0022(16) -0.0145(17)
C19 0.0481(17) 0.0354(15) 0.063(2) -0.0073(13) -0.0222(15) -0.0065(14)
C21 0.0195(10) 0.0213(10) 0.0181(11) -0.0014(8) -0.0035(8) 0.0018(8)
C22 0.0227(11) 0.0274(11) 0.0206(11) 0.0005(9) 0.0056(9) -0.0008(9)
C23 0.0278(12) 0.0266(11) 0.0193(11) -0.0016(9) 0.0026(9) 0.0049(9)
C24 0.0258(11) 0.0219(11) 0.0234(11) -0.0012(9) -0.0002(9) 0.0006(9)
C25 0.0307(12) 0.0260(11) 0.0227(12) 0.0044(10) 0.0056(9) -0.0027(9)
C26 0.0296(12) 0.0283(12) 0.0180(11) 0.0020(9) 0.0033(9) 0.0003(9)
C27 0.0297(12) 0.0232(11) 0.0292(13) 0.0011(9) 0.0029(10) 0.0022(9)
C28 0.0312(14) 0.0454(16) 0.0466(17) 0.0104(12) -0.0005(12) 0.0085(13)
C29 0.0404(17) 0.0379(16) 0.081(2) -0.0069(13) -0.0147(16) 0.0055(15)
C31 0.0185(10) 0.0299(12) 0.0143(10) 0.0014(8) -0.0001(8) 0.0043(8)
C32 0.0251(11) 0.0270(11) 0.0196(11) 0.0010(9) 0.0003(9) -0.0019(9)
C33 0.0234(11) 0.0338(12) 0.0210(11) -0.0056(9) -0.0003(9) 0.0005(9)
C34 0.0212(11) 0.0391(13) 0.0171(10) 0.0067(10) 0.0018(8) 0.0073(9)
C35 0.0293(12) 0.0301(12) 0.0236(12) 0.0055(10) 0.0043(10) 0.0012(9)
C36 0.0269(12) 0.0264(11) 0.0218(11) 0.0011(9) 0.0016(9) 0.0009(9)
C37 0.0239(11) 0.0442(14) 0.0234(11) 0.0043(10) 0.0050(9) 0.0022(10)
C38 0.0265(13) 0.0533(16) 0.0474(17) -0.0036(12) 0.0048(12) -0.0030(13)
C39 0.0354(15) 0.0656(19) 0.0366(16) 0.0034(14) -0.0021(12) 0.0151(14)

loop_
_atom_type_symbol
_atom_type_description
_atom_type_scat_dispersion_real
_atom_type_scat_dispersion_imag
_atom_type_scat_source
C C 0.0033 0.0016 'International Tables Vol C Tables 4.2.6.8 and 6.1.1.4'
H H 0.0000 0.0000 'International Tables Vol C Tables 4.2.6.8 and 6.1.1.4'
Cl Cl 0.1484 0.1585 'International Tables Vol C Tables 4.2.6.8 and 6.1.1.4'
N N 0.0061 0.0033 'International Tables Vol C Tables 4.2.6.8 and 6.1.1.4'
P P 0.1023 0.0942 'International Tables Vol C Tables 4.2.6.8 and 6.1.1.4'
Pt Pt -1.7033 8.3905 'International Tables Vol C Tables 4.2.6.8 and 6.1.1.4'

loop_
_geom_angle_atom_site_label_1
_geom_angle_atom_site_label_2
_geom_angle_atom_site_label_3
_geom_angle_site_symmetry_1
_geom_angle_site_symmetry_3
_geom_angle
_geom_angle_publ_flag
Cl1 Pt1 Cl1 . 3_666 180.0 ?
Cl1 Pt1 P1 . 3_666 87.573(19) yes
Cl1 Pt1 P1 3_666 3_666 92.429(19) ?
Cl1 Pt1 P1 . . 92.430(19) yes
Cl1 Pt1 P1 3_666 . 87.569(19) ?
P1 Pt1 P1 3_666 . 180.0 ?
C11 P1 C31 . . 103.66(10) ?
C11 P1 C21 . . 105.87(9) ?
C31 P1 C21 . . 104.23(10) ?
C11 P1 Pt1 . . 111.07(7) ?
C31 P1 Pt1 . . 117.33(7) ?
C21 P1 Pt1 . . 113.60(7) ?
C18 N1 C17 . . 112.2(2) ?
C18 N1 C19 . . 110.2(2) ?
C17 N1 C19 . . 108.7(2) ?
C29 N2 C28 . . 109.8(2) ?
C29 N2 C27 . . 111.0(2) ?
C28 N2 C27 . . 110.5(2) ?
C39 N3 C37 . . 111.7(2) ?
C39 N3 C38 . . 109.2(2) ?
C37 N3 C38 . . 109.5(2) ?
C12 C11 C16 . . 118.4(2) ?
C12 C11 P1 . . 123.03(16) ?
C16 C11 P1 . . 118.48(16) ?
C11 C12 C13 . . 120.3(2) ?
C11 C12 H12 . . 119.9 ?
C13 C12 H12 . . 119.9 ?
C14 C13 C12 . . 121.6(2) ?
C14 C13 H13 . . 119.2 ?
C12 C13 H13 . . 119.2 ?
C13 C14 C15 . . 118.1(2) ?
C13 C14 C17 . . 119.8(2) ?
C15 C14 C17 . . 122.1(2) ?
C16 C15 C14 . . 120.5(2) ?
C16 C15 H15 . . 119.8 ?
C14 C15 H15 . . 119.8 ?
C15 C16 C11 . . 121.2(2) ?
C15 C16 H16 . . 119.4 ?
C11 C16 H16 . . 119.4 ?
N1 C17 C14 . . 112.8(2) ?
N1 C17 H17A . . 109.0 ?
C14 C17 H17A . . 109.0 ?
N1 C17 H17B . . 109.0 ?
C14 C17 H17B . . 109.0 ?
H17A C17 H17B . . 107.8 ?
N1 C18 H18A . . 109.5 ?
N1 C18 H18B . . 109.5 ?
H18A C18 H18B . . 109.5 ?
N1 C18 H18C . . 109.5 ?
H18A C18 H18C . . 109.5 ?
H18B C18 H18C . . 109.5 ?
N1 C19 H19A . . 109.5 ?
N1 C19 H19B . . 109.5 ?
H19A C19 H19B . . 109.5 ?
N1 C19 H19C . . 109.5 ?
H19A C19 H19C . . 109.5 ?
H19B C19 H19C . . 109.5 ?
C26 C21 C22 . . 118.96(19) ?
C26 C21 P1 . . 119.33(16) ?
C22 C21 P1 . . 121.43(16) ?
C23 C22 C21 . . 120.4(2) ?
C23 C22 H22 . . 119.8 ?
C21 C22 H22 . . 119.8 ?
C22 C23 C24 . . 120.5(2) ?
C22 C23 H23 . . 119.7 ?
C24 C23 H23 . . 119.7 ?
C25 C24 C23 . . 118.5(2) ?
C25 C24 C27 . . 120.4(2) ?
C23 C24 C27 . . 121.0(2) ?
C24 C25 C26 . . 120.9(2) ?
C24 C25 H25 . . 119.5 ?
C26 C25 H25 . . 119.5 ?
C21 C26 C25 . . 120.4(2) ?
C21 C26 H26 . . 119.8 ?
C25 C26 H26 . . 119.8 ?
N2 C27 C24 . . 111.86(18) ?
N2 C27 H27A . . 109.2 ?
C24 C27 H27A . . 109.2 ?
N2 C27 H27B . . 109.2 ?
C24 C27 H27B . . 109.2 ?
H27A C27 H27B . . 107.9 ?
N2 C28 H28A . . 109.5 ?
N2 C28 H28B . . 109.5 ?
H28A C28 H28B . . 109.5 ?
N2 C28 H28C . . 109.5 ?
H28A C28 H28C . . 109.5 ?
H28B C28 H28C . . 109.5 ?
N2 C29 H29A . . 109.5 ?
N2 C29 H29B . . 109.5 ?
H29A C29 H29B . . 109.5 ?
N2 C29 H29C . . 109.5 ?
H29A C29 H29C . . 109.5 ?
H29B C29 H29C . . 109.5 ?
C36 C31 C32 . . 118.7(2) ?
C36 C31 P1 . . 121.92(17) ?
C32 C31 P1 . . 119.25(16) ?
C33 C32 C31 . . 120.2(2) ?
C33 C32 H32 . . 119.9 ?
C31 C32 H32 . . 119.9 ?
C32 C33 C34 . . 121.1(2) ?
C32 C33 H33 . . 119.5 ?
C34 C33 H33 . . 119.5 ?
C35 C34 C33 . . 118.3(2) ?
C35 C34 C37 . . 120.8(2) ?
C33 C34 C37 . . 120.9(2) ?
C34 C35 C36 . . 121.2(2) ?
C34 C35 H35 . . 119.4 ?
C36 C35 H35 . . 119.4 ?
C35 C36 C31 . . 120.4(2) ?
C35 C36 H36 . . 119.8 ?
C31 C36 H36 . . 119.8 ?
N3 C37 C34 . . 114.08(19) ?
N3 C37 H37A . . 108.7 ?
C34 C37 H37A . . 108.7 ?
N3 C37 H37B . . 108.7 ?
C34 C37 H37B . . 108.7 ?
H37A C37 H37B . . 107.6 ?
N3 C38 H38A . . 109.5 ?
N3 C38 H38B . . 109.5 ?
H38A C38 H38B . . 109.5 ?
N3 C38 H38C . . 109.5 ?
H38A C38 H38C . . 109.5 ?
H38B C38 H38C . . 109.5 ?
N3 C39 H39A . . 109.5 ?
N3 C39 H39B . . 109.5 ?
H39A C39 H39B . . 109.5 ?
N3 C39 H39C . . 109.5 ?
H39A C39 H39C . . 109.5 ?
H39B C39 H39C . . 109.5 ?

loop_
_geom_bond_atom_site_label_1
_geom_bond_atom_site_label_2
_geom_bond_site_symmetry_2
_geom_bond_distance
_geom_bond_publ_flag
Pt1 Cl1 . 2.3038(5) yes
Pt1 Cl1 3_666 2.3038(5) ?
Pt1 P1 3_666 2.3207(5) ?
Pt1 P1 . 2.3208(5) yes
P1 C11 . 1.818(2) yes
P1 C21 . 1.830(2) yes
P1 C31 . 1.821(2) yes
N1 C18 . 1.443(4) ?
N1 C17 . 1.463(3) ?
N1 C19 . 1.466(3) ?
N2 C29 . 1.449(4) ?
N2 C28 . 1.455(3) ?
N2 C27 . 1.461(3) ?
N3 C39 . 1.445(3) ?
N3 C37 . 1.447(3) ?
N3 C38 . 1.463(3) ?
C11 C12 . 1.386(3) ?
C11 C16 . 1.394(3) ?
C12 C13 . 1.388(3) ?
C12 H12 . 0.9500 ?
C13 C14 . 1.387(3) ?
C13 H13 . 0.9500 ?
C14 C15 . 1.395(3) ?
C14 C17 . 1.509(3) ?
C15 C16 . 1.385(3) ?
C15 H15 . 0.9500 ?
C16 H16 . 0.9500 ?
C17 H17A . 0.9900 ?
C17 H17B . 0.9900 ?
C18 H18A . 0.9800 ?
C18 H18B . 0.9800 ?
C18 H18C . 0.9800 ?
C19 H19A . 0.9800 ?
C19 H19B . 0.9800 ?
C19 H19C . 0.9800 ?
C21 C26 . 1.382(3) ?
C21 C22 . 1.398(3) ?
C22 C23 . 1.388(3) ?
C22 H22 . 0.9500 ?
C23 C24 . 1.396(3) ?
C23 H23 . 0.9500 ?
C24 C25 . 1.386(3) ?
C24 C27 . 1.510(3) ?
C25 C26 . 1.391(3) ?
C25 H25 . 0.9500 ?
C26 H26 . 0.9500 ?
C27 H27A . 0.9900 ?
C27 H27B . 0.9900 ?
C28 H28A . 0.9800 ?
C28 H28B . 0.9800 ?
C28 H28C . 0.9800 ?
C29 H29A . 0.9800 ?
C29 H29B . 0.9800 ?
C29 H29C . 0.9800 ?
C31 C36 . 1.394(3) ?
C31 C32 . 1.397(3) ?
C32 C33 . 1.385(3) ?
C32 H32 . 0.9500 ?
C33 C34 . 1.398(3) ?
C33 H33 . 0.9500 ?
C34 C35 . 1.382(3) ?
C34 C37 . 1.512(3) ?
C35 C36 . 1.387(3) ?
C35 H35 . 0.9500 ?
C36 H36 . 0.9500 ?
C37 H37A . 0.9900 ?
C37 H37B . 0.9900 ?
C38 H38A . 0.9800 ?
C38 H38B . 0.9800 ?
C38 H38C . 0.9800 ?
C39 H39A . 0.9800 ?
C39 H39B . 0.9800 ?
C39 H39C . 0.9800 ?

loop_
_geom_torsion_atom_site_label_1
_geom_torsion_atom_site_label_2
_geom_torsion_atom_site_label_3
_geom_torsion_atom_site_label_4
_geom_torsion_site_symmetry_1
_geom_torsion
_geom_torsion_publ_flag
Pt1 P1 C11 C16 . -41.2(2) yes
Pt1 P1 C21 C26 . -16.5(2) yes
Pt1 P1 C31 C32 . -71.20(18) yes
C19 N1 C17 C14 . 176.3(2) yes
C28 N2 C27 C24 . -176.6(2) yes
C38 N3 C37 C34 . -177.3(2) yes
C15 C14 C17 N1 . 66.2(3) yes
C23 C24 C27 N2 . 62.1(3) yes
C33 C34 C37 N3 . 45.6(3) yes
Cl1 Pt1 P1 C11 . 132.12(8) ?
Cl1 Pt1 P1 C11 3_666 -47.89(8) ?
Cl1 Pt1 P1 C31 . 13.17(8) ?
Cl1 Pt1 P1 C31 3_666 -166.83(8) ?
Cl1 Pt1 P1 C21 . -108.67(8) ?
Cl1 Pt1 P1 C21 3_666 71.32(8) ?
C31 P1 C11 C12 . -91.54(19) ?
C21 P1 C11 C12 . 17.9(2) ?
Pt1 P1 C11 C12 . 141.60(17) ?
C31 P1 C11 C16 . 85.7(2) ?
C21 P1 C11 C16 . -164.94(18) ?
C16 C11 C12 C13 . -1.0(3) ?
P1 C11 C12 C13 . 176.22(17) ?
C11 C12 C13 C14 . -0.6(4) ?
C12 C13 C14 C15 . 1.2(4) ?
C12 C13 C14 C17 . 179.9(2) ?
C13 C14 C15 C16 . -0.2(4) ?
C17 C14 C15 C16 . -178.9(2) ?
C14 C15 C16 C11 . -1.4(4) ?
C12 C11 C16 C15 . 2.0(4) ?
P1 C11 C16 C15 . -175.38(19) ?
C18 N1 C17 C14 . 54.2(3) ?
C13 C14 C17 N1 . -112.5(3) ?
C11 P1 C21 C26 . 105.64(18) ?
C31 P1 C21 C26 . -145.38(18) ?
C11 P1 C21 C22 . -68.3(2) ?
C31 P1 C21 C22 . 40.7(2) ?
Pt1 P1 C21 C22 . 169.60(15) ?
C26 C21 C22 C23 . -3.5(3) ?
P1 C21 C22 C23 . 170.45(17) ?
C21 C22 C23 C24 . 0.1(3) ?
C22 C23 C24 C25 . 3.9(3) ?
C22 C23 C24 C27 . -173.6(2) ?
C23 C24 C25 C26 . -4.7(3) ?
C27 C24 C25 C26 . 172.8(2) ?
C22 C21 C26 C25 . 2.7(3) ?
P1 C21 C26 C25 . -171.32(17) ?
C24 C25 C26 C21 . 1.4(3) ?
C29 N2 C27 C24 . 61.4(3) ?
C25 C24 C27 N2 . -115.4(2) ?
C11 P1 C31 C36 . -17.6(2) ?
C21 P1 C31 C36 . -128.19(18) ?
Pt1 P1 C31 C36 . 105.23(17) ?
C11 P1 C31 C32 . 165.98(17) ?
C21 P1 C31 C32 . 55.37(19) ?
C36 C31 C32 C33 . -0.9(3) ?
P1 C31 C32 C33 . 175.63(17) ?
C31 C32 C33 C34 . -0.8(3) ?
C32 C33 C34 C35 . 1.7(3) ?
C32 C33 C34 C37 . -179.8(2) ?
C33 C34 C35 C36 . -1.0(3) ?
C37 C34 C35 C36 . -179.4(2) ?
C34 C35 C36 C31 . -0.7(3) ?
C32 C31 C36 C35 . 1.7(3) ?
P1 C31 C36 C35 . -174.80(17) ?
C39 N3 C37 C34 . 61.6(3) ?
C35 C34 C37 N3 . -136.0(2) ?
